data_1507442
loop_
_publ_author_name
'Morita, Yasushi'
'Maki, Suguru'
'Ohmoto, Makoto'
'Kitagawa, Hiroshi'
'Okubo, Takashi'
'Mitani, Tadaoki'
'Nakasuji, Kazuhiro'

_publ_section_title
;
 Hydrogen-Bonded Charge-Transfer Complexes of TTF Containing a Uracil
 Moiety:&#x2009; Crystal Structures and Electronic Properties of the
 Hydrogen Cyananilate and TCNQ Complexes
;
_journal_issue 13
_journal_name_full 'Organic Letters'
_journal_page_first 2185
_journal_paper_doi 10.1021/ol020081z
_journal_volume 4
_journal_year 2002
_chemical_formula_moiety 'C14 H14 N2 O2 S4 '
_chemical_formula_sum 'C14 H14 N2 O2 S4'
_chemical_formula_weight 370.52
_chemical_melting_point 495.0(10)
_space_group_IT_number 14
_symmetry_cell_setting monoclinic
_symmetry_Int_Tables_number 14
_symmetry_space_group_name_Hall '-P 2ybc'
_symmetry_space_group_name_H-M 'P 1 21/c 1'
_audit_creation_date 'Mon Apr 15 03:25:15 2002'
_audit_creation_method 'by teXsan'
_cell_angle_alpha 90
_cell_angle_beta 114.297(1)
_cell_angle_gamma 90
_cell_formula_units_Z 4
_cell_length_a 10.9333(5)
_cell_length_b 15.1525(6)
_cell_length_c 11.1724(5)
_cell_measurement_reflns_used 9894
_cell_measurement_temperature 296.2
_cell_measurement_theta_max 27.5
_cell_measurement_theta_min 2.0
_cell_volume 1686.95(13)
_computing_cell_refinement PROCESS-AUTO
_computing_data_collection PROCESS-AUTO
_computing_data_reduction 'teXsan Ver. 1.11'
_computing_publication_material 'teXsan Ver. 1.11'
_computing_structure_refinement 'teXsan Ver. 1.10'
_computing_structure_solution SIR92
_diffrn_detector_area_resol_mean 10.00
_diffrn_measured_fraction_theta_full 0.9997
_diffrn_measured_fraction_theta_max 0.9997
_diffrn_measurement_device_type 'Rigaku RAXIS-RAPID Imaging Plate'
_diffrn_measurement_method \w
_diffrn_radiation_type 'Mo K\a'
_diffrn_radiation_wavelength 0.7107
_diffrn_reflns_av_R_equivalents 0.023
_diffrn_reflns_limit_h_max 14
_diffrn_reflns_limit_h_min -14
_diffrn_reflns_limit_k_max 17
_diffrn_reflns_limit_k_min -19
_diffrn_reflns_limit_l_max 14
_diffrn_reflns_limit_l_min -14
_diffrn_reflns_number 9440
_diffrn_reflns_theta_full 27.48
_diffrn_reflns_theta_max 27.48
_exptl_absorpt_coefficient_mu 0.569
_exptl_absorpt_correction_T_max 0.918
_exptl_absorpt_correction_T_min 0.726
_exptl_absorpt_correction_type multi-scan
_exptl_absorpt_process_details '(Higashi, 1995)'
_exptl_crystal_colour orange
_exptl_crystal_density_diffrn 1.459
_exptl_crystal_density_method 'not measured'
_exptl_crystal_description platelet
_exptl_crystal_size_max 0.300
_exptl_crystal_size_mid 0.200
_exptl_crystal_size_min 0.150
_refine_diff_density_max 0.32
_refine_diff_density_min -0.39
_refine_ls_extinction_method none
_refine_ls_goodness_of_fit_ref 1.578
_refine_ls_number_parameters 243
_refine_ls_number_reflns 2058
_refine_ls_R_factor_gt 0.0455
_refine_ls_shift/su_max 0.2042
_refine_ls_structure_factor_coef Fsqd
_refine_ls_weighting_details 'w = 1/[\s^2^(Fo^2^) + (0.03000(Max(Fo^2^,0) + 2Fc^2^)/3)^2^]'
_refine_ls_weighting_scheme calc
_refine_ls_wR_factor_ref 0.0473
_reflns_number_gt 2058
_reflns_number_total 3868
_reflns_threshold_expression F^2^>2.0\s(F^2^)
_cod_data_source_file ol020081z.cif
_cod_data_source_block TnbU
_cod_depositor_comments
;
The following automatic conversions were performed:

'_chemical_melting_point' value '494-496' was changed to '495.0(10)'
- the average value was taken and precision was estimated.

Automatic conversion script
Id: cif_fix_values 1715 2011-07-08 13:25:40Z adriana 
;
_cod_original_cell_volume 1686.9(1)
_cod_original_formula_sum 'C14 H14 N2 O2 S4 '
_cod_database_code 1507442

loop_
_symmetry_equiv_pos_as_xyz
x,y,z
-x,1/2+y,1/2-z
-x,-y,-z
x,1/2-y,1/2+z

loop_
_atom_site_label
_atom_site_type_symbol
_atom_site_fract_x
_atom_site_fract_y
_atom_site_fract_z
_atom_site_U_iso_or_equiv
_atom_site_adp_type
_atom_site_occupancy
_atom_site_calc_flag
S(1) S 0.57227(9) 0.35463(6) 1.04041(7) 0.0533(2) Uani 1.00 d
S(2) S 0.75799(10) 0.50590(6) 1.11031(8) 0.0614(3) Uani 1.00 d
S(3) S 0.6574(1) 0.32385(6) 1.36064(8) 0.0671(3) Uani 1.00 d
S(4) S 0.83881(9) 0.47675(6) 1.41265(7) 0.0616(3) Uani 1.00 d
O(1) O 0.2680(3) 0.3070(2) 0.4040(2) 0.0684(8) Uani 1.00 d
O(2) O 0.5750(3) 0.4997(2) 0.6716(2) 0.0662(8) Uani 1.00 d
N(1) N 0.3254(3) 0.2943(2) 0.6243(2) 0.0454(8) Uani 1.00 d
N(2) N 0.4222(3) 0.4008(2) 0.5432(2) 0.0555(10) Uani 1.00 d
C(1) C 0.3333(4) 0.3326(2) 0.5158(3) 0.052(1) Uani 1.00 d
C(2) C 0.4016(3) 0.3251(2) 0.7486(3) 0.0442(9) Uani 1.00 d
C(3) C 0.4900(3) 0.3919(2) 0.7753(2) 0.0420(9) Uani 1.00 d
C(4) C 0.5032(4) 0.4366(2) 0.6652(3) 0.049(1) Uani 1.00 d
C(5) C 0.2294(4) 0.2208(2) 0.6035(3) 0.052(1) Uani 1.00 d
C(6) C 0.0927(4) 0.2520(3) 0.5861(4) 0.069(1) Uani 1.00 d
C(7) C -0.0084(5) 0.1761(4) 0.5497(6) 0.097(2) Uani 1.00 d
C(8) C -0.0559(5) 0.1497(4) 0.4079(5) 0.130(2) Uani 1.00 d
C(9) C 0.5771(3) 0.4189(2) 0.9131(3) 0.0405(9) Uani 1.00 d
C(10) C 0.6602(4) 0.4858(3) 0.9457(3) 0.056(1) Uani 1.00 d
C(11) C 0.6863(3) 0.4205(2) 1.1655(3) 0.0452(9) Uani 1.00 d
C(12) C 0.7205(3) 0.4083(2) 1.2950(3) 0.0467(9) Uani 1.00 d
C(13) C 0.7399(5) 0.3605(3) 1.5218(3) 0.072(1) Uani 1.00 d
C(14) C 0.8203(4) 0.4277(3) 1.5442(3) 0.072(1) Uani 1.00 d
H(1) H 0.384(2) 0.298(2) 0.814(2) 0.030(7) Uiso 1.00 calc
H(2) H 0.266(3) 0.181(2) 0.676(3) 0.045(8) Uiso 1.00 calc
H(3) H 0.223(3) 0.193(2) 0.524(3) 0.052(8) Uiso 1.00 calc
H(4) H 0.092(3) 0.286(2) 0.658(3) 0.07(1) Uiso 1.00 calc
H(5) H 0.059(3) 0.292(2) 0.512(3) 0.067(10) Uiso 1.00 calc
H(6) H 0.038(4) 0.122(3) 0.629(4) 0.12(1) Uiso 1.00 calc
H(7) H -0.079(5) 0.188(3) 0.568(4) 0.11(2) Uiso 1.00 calc
H(8) H 0.872(4) 0.454(3) 1.626(4) 0.11(1) Uiso 1.00 calc
H(9) H 0.715(4) 0.325(3) 1.580(4) 0.10(1) Uiso 1.00 calc
H(10) H 0.669(3) 0.527(2) 0.888(3) 0.07(1) Uiso 1.00 calc
H(11) H 0.428(3) 0.426(2) 0.484(3) 0.06(1) Uiso 1.00 calc
H(12) H -0.1071 0.1963 0.3534 0.1564 Uiso 1.00 calc
H(13) H 0.0194 0.1378 0.3886 0.1564 Uiso 1.00 calc
H(14) H -0.1100 0.0983 0.3920 0.1564 Uiso 1.00 calc

loop_
_atom_site_aniso_label
_atom_site_aniso_U_11
_atom_site_aniso_U_22
_atom_site_aniso_U_33
_atom_site_aniso_U_12
_atom_site_aniso_U_13
_atom_site_aniso_U_23
S(1) 0.0672(6) 0.0520(5) 0.0354(4) -0.0133(4) 0.0158(4) -0.0002(3)
S(2) 0.0667(7) 0.0661(6) 0.0492(4) -0.0241(5) 0.0218(4) -0.0052(4)
S(3) 0.0753(7) 0.0663(7) 0.0516(5) -0.0188(5) 0.0177(5) 0.0050(4)
S(4) 0.0597(6) 0.0685(7) 0.0436(4) -0.0170(5) 0.0081(4) -0.0043(4)
O(1) 0.096(2) 0.078(2) 0.032(1) -0.017(1) 0.027(1) -0.0087(10)
O(2) 0.091(2) 0.069(2) 0.048(1) -0.025(1) 0.037(1) 0.001(1)
N(1) 0.060(2) 0.045(2) 0.033(1) -0.004(1) 0.021(1) -0.0018(10)
N(2) 0.079(2) 0.061(2) 0.037(1) -0.008(2) 0.034(1) 0.004(1)
C(1) 0.071(2) 0.054(2) 0.040(2) -0.002(2) 0.032(2) -0.001(1)
C(2) 0.057(2) 0.050(2) 0.030(1) 0.005(2) 0.023(1) 0.003(1)
C(3) 0.051(2) 0.043(2) 0.036(1) 0.002(2) 0.022(1) 0.005(1)
C(4) 0.064(2) 0.051(2) 0.040(2) -0.002(2) 0.029(2) -0.003(1)
C(5) 0.067(3) 0.051(2) 0.039(2) -0.002(2) 0.022(2) 0.000(1)
C(6) 0.070(3) 0.074(3) 0.065(2) 0.004(2) 0.030(2) 0.001(2)
C(7) 0.072(3) 0.104(4) 0.124(4) -0.026(3) 0.048(3) -0.009(3)
C(8) 0.084(4) 0.159(5) 0.150(5) -0.042(4) 0.050(3) -0.097(4)
C(9) 0.046(2) 0.033(2) 0.049(2) -0.003(2) 0.027(1) -0.001(1)
C(10) 0.068(3) 0.062(2) 0.040(2) -0.005(2) 0.025(2) 0.001(2)
C(11) 0.046(2) 0.044(2) 0.043(2) -0.008(2) 0.016(1) -0.004(1)
C(12) 0.045(2) 0.043(2) 0.045(2) -0.006(1) 0.012(1) -0.001(1)
C(13) 0.084(3) 0.080(3) 0.051(2) -0.006(2) 0.027(2) 0.009(2)
C(14) 0.079(3) 0.088(3) 0.040(2) -0.006(3) 0.014(2) 0.000(2)

loop_
_atom_type_symbol
_atom_type_description
_atom_type_scat_dispersion_real
_atom_type_scat_dispersion_imag
_atom_type_scat_source
C C 0.003 0.002
;International Tables for Crystallography
(1992, Vol. C, Tables 4.2.6.8 and 6.1.1.1)
;
H H 0.000 0.000
;International Tables for Crystallography
(1992, Vol. C, Table 6.1.1.2)
;
N N 0.006 0.003
;International Tables for Crystallography
(1992, Vol. C, Tables 4.2.6.8 and 6.1.1.1)
;
O O 0.011 0.006
;International Tables for Crystallography
(1992, Vol. C, Tables 4.2.6.8 and 6.1.1.1)
;
S S 0.125 0.123
;International Tables for Crystallography
(1992, Vol. C, Tables 4.2.6.8 and 6.1.1.1)
;

loop_
_geom_angle_atom_site_label_1
_geom_angle_atom_site_label_2
_geom_angle_atom_site_label_3
_geom_angle
_geom_angle_publ_flag
C(9) S(1) C(11) 94.7(1) yes
C(10) S(2) C(11) 94.5(2) yes
C(12) S(3) C(13) 94.4(2) yes
C(12) S(4) C(14) 94.1(2) yes
C(1) N(1) C(2) 120.9(3) yes
C(1) N(1) C(5) 118.4(2) yes
C(2) N(1) C(5) 120.7(2) yes
C(1) N(2) C(4) 128.5(3) yes
O(1) C(1) N(1) 123.3(3) yes
O(1) C(1) N(2) 122.1(3) yes
N(1) C(1) N(2) 114.6(3) yes
N(1) C(2) C(3) 124.3(3) yes
C(2) C(3) C(4) 118.3(3) yes
C(2) C(3) C(9) 121.9(2) yes
C(4) C(3) C(9) 119.8(3) yes
O(2) C(4) N(2) 119.7(3) yes
O(2) C(4) C(3) 126.9(3) yes
N(2) C(4) C(3) 113.4(3) yes
N(1) C(5) C(6) 113.0(3) yes
C(5) C(6) C(7) 111.9(4) yes
C(6) C(7) C(8) 113.3(4) yes
S(1) C(9) C(3) 117.8(2) yes
S(1) C(9) C(10) 117.2(2) yes
C(3) C(9) C(10) 125.0(3) yes
S(2) C(10) C(9) 118.9(3) yes
S(1) C(11) S(2) 114.5(2) yes
S(1) C(11) C(12) 124.4(2) yes
S(2) C(11) C(12) 121.2(2) yes
S(3) C(12) S(4) 114.6(2) yes
S(3) C(12) C(11) 124.7(2) yes
S(4) C(12) C(11) 120.7(2) yes
S(3) C(13) C(14) 118.0(3) yes
S(4) C(14) C(13) 118.6(3) yes

loop_
_geom_bond_atom_site_label_1
_geom_bond_atom_site_label_2
_geom_bond_distance
_geom_bond_publ_flag
S(1) C(9) 1.747(3) yes
S(1) C(11) 1.755(3) yes
S(2) C(10) 1.734(3) yes
S(2) C(11) 1.748(3) yes
S(3) C(12) 1.748(3) yes
S(3) C(13) 1.738(4) yes
S(4) C(12) 1.756(3) yes
S(4) C(14) 1.734(4) yes
O(1) C(1) 1.219(3) yes
O(2) C(4) 1.219(4) yes
N(1) C(1) 1.375(3) yes
N(1) C(2) 1.377(3) yes
N(1) C(5) 1.479(4) yes
N(2) C(1) 1.368(4) yes
N(2) C(4) 1.394(4) yes
C(2) C(3) 1.342(4) yes
C(3) C(4) 1.459(4) yes
C(3) C(9) 1.494(4) yes
C(5) C(6) 1.503(5) yes
C(6) C(7) 1.531(6) yes
C(7) C(8) 1.476(6) yes
C(9) C(10) 1.309(4) yes
C(11) C(12) 1.351(4) yes
C(13) C(14) 1.303(5) yes

loop_
_geom_torsion_atom_site_label_1
_geom_torsion_atom_site_label_2
_geom_torsion_atom_site_label_3
_geom_torsion_atom_site_label_4
_geom_torsion
_geom_torsion_publ_flag
S(1) C(9) C(3) C(2) 6.1(4) yes
S(1) C(9) C(3) C(4) -172.0(2) yes
S(1) C(9) C(10) S(2) -0.2(4) yes
S(1) C(11) S(2) C(10) 5.3(2) yes
S(1) C(11) C(12) S(3) 0.7(4) yes
S(1) C(11) C(12) S(4) 178.6(2) yes
S(2) C(10) C(9) C(3) -177.6(2) yes
S(2) C(11) S(1) C(9) -5.4(2) yes
S(2) C(11) C(12) S(3) -178.8(2) yes
S(2) C(11) C(12) S(4) -0.9(4) yes
S(3) C(12) S(4) C(14) -5.5(2) yes
S(3) C(13) C(14) S(4) 0.1(5) yes
S(4) C(12) S(3) C(13) 5.5(2) yes
O(1) C(1) N(1) C(2) 179.8(3) yes
O(1) C(1) N(1) C(5) -2.2(5) yes
O(1) C(1) N(2) C(4) 179.9(3) yes
O(2) C(4) N(2) C(1) -177.8(3) yes
O(2) C(4) C(3) C(2) 177.4(3) yes
O(2) C(4) C(3) C(9) -4.4(5) yes
N(1) C(1) N(2) C(4) -1.1(5) yes
N(1) C(2) C(3) C(4) 2.2(5) yes
N(1) C(2) C(3) C(9) -176.0(3) yes
N(1) C(5) C(6) C(7) 174.5(3) yes
N(2) C(1) N(1) C(2) 0.8(4) yes
N(2) C(1) N(1) C(5) 178.8(3) yes
N(2) C(4) C(3) C(2) -2.1(4) yes
N(2) C(4) C(3) C(9) 176.1(3) yes
C(1) N(1) C(2) C(3) -1.6(5) yes
C(1) N(1) C(5) C(6) -89.0(3) yes
C(1) N(2) C(4) C(3) 1.7(5) yes
C(2) N(1) C(5) C(6) 89.0(3) yes
C(2) C(3) C(9) C(10) -176.4(3) yes
C(3) C(2) N(1) C(5) -179.5(3) yes
C(3) C(9) S(1) C(11) -178.9(2) yes
C(4) C(3) C(9) C(10) 5.4(5) yes
C(5) C(6) C(7) C(8) -74.4(5) yes
C(9) S(1) C(11) C(12) 175.0(3) yes
C(9) C(10) S(2) C(11) -3.2(3) yes
C(10) S(2) C(11) C(12) -175.1(3) yes
C(10) C(9) S(1) C(11) 3.4(3) yes
C(11) C(12) S(3) C(13) -176.5(3) yes
C(11) C(12) S(4) C(14) 176.5(3) yes
C(12) S(3) C(13) C(14) -3.5(4) yes
C(12) S(4) C(14) C(13) 3.3(4) yes
C(12) S(4) C(14) C(13) 3.3(4) yes

loop_
_cod_related_entry_id
_cod_related_entry_database
_cod_related_entry_code
1 ChemSpider 21157543
